data_7125241
loop_
_publ_author_name
'Sarkar, Koushik'
'Paul, Mithun'
'Dastidar, Parthasarathi'

_publ_section_title
;
 Multifunctional single-layered vesicles derived from
 Cu(ii)-metal-organic-polyhedra.
;
_journal_issue 89
_journal_name_full 'Chemical communications (Cambridge, England)'
_journal_page_first 13124
_journal_page_last 13127
_journal_paper_doi 10.1039/c6cc07804d
_journal_volume 52
_journal_year 2016
_chemical_formula_moiety '0.5(C120 H120 Cu2 N24 O12), 2(B F4)'
_chemical_formula_sum 'C60 H60 B2 Cu F8 N12 O6'
_chemical_formula_weight 1282.36
_chemical_name_systematic CP2
_space_group_crystal_system monoclinic
_space_group_IT_number 15
_space_group_name_Hall '-C 2yc'
_space_group_name_H-M_alt 'C 1 2/c 1'
_atom_sites_solution_hydrogens geom
_audit_creation_date 2016-07-20
_audit_creation_method
;
Olex2 1.2
(compiled 2015.09.30 svn.r3233 for OlexSys, GUI svn.r5103)
;
_audit_update_record
;
2016-07-25 deposited with the CCDC.
2016-10-13 downloaded from the CCDC.
;
_cell_angle_alpha 90
_cell_angle_beta 109.211(2)
_cell_angle_gamma 90
_cell_formula_units_Z 4
_cell_length_a 35.729(3)
_cell_length_b 13.9528(11)
_cell_length_c 15.8889(13)
_cell_measurement_reflns_used 2943
_cell_measurement_temperature 100
_cell_measurement_theta_max 18.116
_cell_measurement_theta_min 2.208
_cell_volume 7479.8(11)
_computing_cell_refinement 'SAINT v8.34A (Bruker, 2013)'
_computing_data_reduction 'SAINT v8.34A (Bruker, 2013)'
_computing_molecular_graphics 'Olex2 (Dolomanov et al., 2009)'
_computing_publication_material 'Olex2 (Dolomanov et al., 2009)'
_computing_structure_refinement 'XL (Sheldrick, 2008)'
_computing_structure_solution 'ShelXS (Sheldrick, 2008)'
_diffrn_ambient_temperature 100
_diffrn_measured_fraction_theta_full 0.656
_diffrn_measured_fraction_theta_max 1.000
_diffrn_measurement_device_type 'Bruker APEX-II CCD'
_diffrn_measurement_method '\f and \w scans'
_diffrn_radiation_type MoK\a
_diffrn_radiation_wavelength 0.71073
_diffrn_reflns_av_R_equivalents 0.0732
_diffrn_reflns_av_unetI/netI 0.0660
_diffrn_reflns_Laue_measured_fraction_full 0.656
_diffrn_reflns_Laue_measured_fraction_max 1.000
_diffrn_reflns_limit_h_max 37
_diffrn_reflns_limit_h_min -37
_diffrn_reflns_limit_k_max 14
_diffrn_reflns_limit_k_min -14
_diffrn_reflns_limit_l_max 16
_diffrn_reflns_limit_l_min -16
_diffrn_reflns_number 25737
_diffrn_reflns_point_group_measured_fraction_full 0.656
_diffrn_reflns_point_group_measured_fraction_max 1.000
_diffrn_reflns_theta_full 25.242
_diffrn_reflns_theta_max 21.726
_diffrn_reflns_theta_min 1.207
_diffrn_standards_number 0
_exptl_absorpt_coefficient_mu 0.362
_exptl_absorpt_correction_T_max 0.7447
_exptl_absorpt_correction_T_min 0.6678
_exptl_absorpt_correction_type multi-scan
_exptl_absorpt_process_details
;
SADABS-2014/4 (Bruker,2014/4) was used for absorption correction.
wR2(int) was 0.0713 before and 0.0527 after correction.
The Ratio of minimum to maximum transmission is 0.8967.
The \l/2 correction factor is 0.00150.
;
_exptl_crystal_colour 'light violet'
_exptl_crystal_colour_modifier light
_exptl_crystal_colour_primary violet
_exptl_crystal_density_diffrn 1.139
_exptl_crystal_description block
_exptl_crystal_F_000 2652
_exptl_crystal_size_max 0.32
_exptl_crystal_size_mid 0.28
_exptl_crystal_size_min 0.18
_refine_diff_density_max 0.789
_refine_diff_density_min -0.430
_refine_diff_density_rms 0.089
_refine_ls_extinction_coef 0.0013(4)
_refine_ls_extinction_expression Fc^*^=kFc[1+0.001xFc^2^\l^3^/sin(2\q)]^-1/4^
_refine_ls_extinction_method SHELXL
_refine_ls_goodness_of_fit_ref 1.041
_refine_ls_hydrogen_treatment constr
_refine_ls_matrix_type full
_refine_ls_number_parameters 468
_refine_ls_number_reflns 4430
_refine_ls_number_restraints 0
_refine_ls_restrained_S_all 1.041
_refine_ls_R_factor_all 0.1322
_refine_ls_R_factor_gt 0.0819
_refine_ls_shift/su_max 0.000
_refine_ls_shift/su_mean 0.000
_refine_ls_structure_factor_coef Fsqd
_refine_ls_weighting_details 'w=1/[\s^2^(Fo^2^)+(0.1730P)^2^] where P=(Fo^2^+2Fc^2^)/3'
_refine_ls_weighting_scheme calc
_refine_ls_wR_factor_gt 0.2313
_refine_ls_wR_factor_ref 0.2587
_reflns_Friedel_coverage 0.000
_reflns_number_gt 2714
_reflns_number_total 4430
_reflns_threshold_expression 'I > 2\s(I)'
_cod_data_source_file c6cc07804d3.cif
_cod_data_source_block CP-2
_cod_original_cell_volume 7479.9(11)
_cod_original_sg_symbol_H-M 'C 2/c'
_cod_database_code 7125241
_shelxl_version_number 2014/6
_shelx_space_group_comment
;
The symmetry employed for this shelxl refinement is uniquely defined
by the following loop, which should always be used as a source of
symmetry information in preference to the above space-group names.
They are only intended as comments.
;
_olex2_refinement_description
;
1. Fixed Uiso
 At 1.2 times of:
  All C(H) groups, All C(H,H) groups, All N(H) groups
 At 1.5 times of:
  All C(H,H,H) groups
2. Others
 Sof(C24B)=Sof(H24B)=Sof(C23B)=Sof(H23B)=Sof(C15B)=Sof(H15B)=Sof(C21B)=
 Sof(H21B)=Sof(C22B)=Sof(H22B)=Sof(C17B)=Sof(H17B)=Sof(C18B)=Sof(H18B)=
 Sof(C16B)=Sof(H16B)=1-FVAR(1)
 Sof(C18A)=Sof(H18A)=Sof(C17A)=Sof(H17A)=Sof(C24A)=Sof(H24A)=Sof(C23A)=
 Sof(H23A)=Sof(C21A)=Sof(H21A)=Sof(C15A)=Sof(H15A)=Sof(C22A)=Sof(H22A)=
 Sof(C16A)=Sof(H16A)=FVAR(1)
3.a Secondary CH2 refined with riding coordinates:
 C10(H10A,H10B), C12(H12A,H12B), C11(H11A,H11B)
3.b Aromatic/amide H refined with riding coordinates:
 N6(H6), N4(H4), N5(H5), C30(H30), C29(H29), C27(H27), C28(H28), C18A(H18A),
 C17A(H17A), C24A(H24A), C23A(H23A), C21A(H21A), C15A(H15A), C22A(H22A),
 C16A(H16A), C24B(H24B), C23B(H23B), C15B(H15B), C21B(H21B), C22B(H22B),
 C17B(H17B), C18B(H18B), C16B(H16B)
3.c Fitted hexagon refined as free rotating group:
 C2(C3,C4,C5,C6,C1)
3.d Idealised Me refined as rotating group:
 C7(H7A,H7B,H7C), C8(H8A,H8B,H8C), C9(H9A,H9B,H9C)
;
_olex2_submission_special_instructions 'No special instructions were received'

loop_
_space_group_symop_operation_xyz
'x, y, z'
'-x, y, -z+1/2'
'x+1/2, y+1/2, z'
'-x+1/2, y+1/2, -z+1/2'
'-x, -y, -z'
'x, -y, z-1/2'
'-x+1/2, -y+1/2, -z'
'x+1/2, -y+1/2, z-1/2'

loop_
_atom_site_label
_atom_site_type_symbol
_atom_site_fract_x
_atom_site_fract_y
_atom_site_fract_z
_atom_site_U_iso_or_equiv
_atom_site_adp_type
_atom_site_occupancy
_atom_site_site_symmetry_order
_atom_site_calc_flag
_atom_site_refinement_flags_posn
_atom_site_refinement_flags_adp
_atom_site_refinement_flags_occupancy
_atom_site_disorder_assembly
_atom_site_disorder_group
C2 C 0.27339(9) 0.5808(3) 0.4983(2) 0.0479(16) Uani 1 1 d . . . A 1
C3 C 0.26875(11) 0.6389(2) 0.5651(2) 0.0460(16) Uani 1 1 d G . . A 1
C4 C 0.23363(13) 0.6362(3) 0.5848(2) 0.0511(18) Uani 1 1 d G . . A 1
C5 C 0.20316(10) 0.5753(3) 0.5376(3) 0.0492(17) Uani 1 1 d G . . A 1
C6 C 0.20780(10) 0.5172(2) 0.4707(2) 0.0455(16) Uani 1 1 d G . . A 1
C1 C 0.24292(11) 0.5199(2) 0.4511(2) 0.0384(15) Uani 1 1 d G . . A 1
Cu1 Cu 0.5000 0.5000 1.0000 0.0804(6) Uani 1 2 d S T P B 1
O6 O 0.30796(12) 0.4328(3) 0.3005(3) 0.0605(12) Uani 1 1 d . . . A 1
N6 N 0.25367(15) 0.5097(3) 0.3067(3) 0.0460(13) Uani 1 1 d . . . A 1
H6 H 0.2358 0.5516 0.2818 0.055 Uiso 1 1 calc R . . A 1
N4 N 0.33335(14) 0.6800(3) 0.6747(3) 0.0464(13) Uani 1 1 d . . . A 1
H4 H 0.3293 0.6380 0.7104 0.056 Uiso 1 1 calc R . . A 1
O5 O 0.37935(14) 0.7656(4) 0.6361(3) 0.0836(16) Uani 1 1 d . . . A 1
N5 N 0.13867(15) 0.6335(4) 0.5458(3) 0.0607(15) Uani 1 1 d . . . A 1
H5 H 0.1360 0.6681 0.4994 0.073 Uiso 1 1 calc R . . A 1
N3 N 0.46022(17) 0.5702(4) 0.8979(3) 0.0585(16) Uani 1 1 d . . . . .
N2 N 0.03486(19) 0.8847(6) 0.5285(4) 0.071(2) Uani 1 1 d . . . . .
O7 O 0.11781(18) 0.6021(5) 0.6606(4) 0.118(2) Uani 1 1 d . . . A 1
C25 C 0.28375(19) 0.4984(5) 0.2754(4) 0.0475(16) Uani 1 1 d . . . A 1
C14 C 0.40174(18) 0.6607(5) 0.7623(4) 0.0477(16) Uani 1 1 d . . . . .
C10 C 0.24956(19) 0.4551(4) 0.3804(4) 0.0527(17) Uani 1 1 d . . . A 1
H10A H 0.2733 0.4173 0.4069 0.063 Uiso 1 1 calc R . . A 1
H10B H 0.2274 0.4114 0.3586 0.063 Uiso 1 1 calc R . . A 1
C30 C 0.2569(2) 0.6229(5) 0.1554(4) 0.0536(17) Uani 1 1 d . . . A 1
H30 H 0.2316 0.6156 0.1594 0.064 Uiso 1 1 calc R . . A 1
C13 C 0.3702(2) 0.7078(5) 0.6863(4) 0.0530(17) Uani 1 1 d . . . A 1
C26 C 0.2877(2) 0.5701(4) 0.2087(4) 0.0519(17) Uani 1 1 d . . . A 1
C20 C 0.0876(2) 0.7316(5) 0.5691(5) 0.0571(18) Uani 1 1 d . . . . .
C12 C 0.1684(2) 0.5571(5) 0.5699(4) 0.065(2) Uani 1 1 d . . . A 1
H12A H 0.1559 0.4972 0.5449 0.077 Uiso 1 1 calc R . . A 1
H12B H 0.1781 0.5503 0.6342 0.077 Uiso 1 1 calc R . . A 1
C11 C 0.29945(18) 0.7180(4) 0.6036(4) 0.0576(18) Uani 1 1 d . . . A 1
H11A H 0.3083 0.7441 0.5567 0.069 Uiso 1 1 calc R . . A 1
H11B H 0.2874 0.7695 0.6268 0.069 Uiso 1 1 calc R . . A 1
N1 N 0.2983(2) 0.7022(4) 0.0860(5) 0.086(2) Uani 1 1 d . . . A 1
C7 C 0.17333(18) 0.4606(5) 0.4093(5) 0.0636(19) Uani 1 1 d . . . A 1
H7A H 0.1758 0.3946 0.4272 0.095 Uiso 1 1 calc GR . . A 1
H7B H 0.1735 0.4655 0.3492 0.095 Uiso 1 1 calc GR . . A 1
H7C H 0.1489 0.4860 0.4127 0.095 Uiso 1 1 calc GR . . A 1
C19 C 0.1163(2) 0.6492(5) 0.5942(5) 0.069(2) Uani 1 1 d . . . A 1
C8 C 0.31414(17) 0.5757(5) 0.4852(4) 0.0608(19) Uani 1 1 d . . . A 1
H8A H 0.3147 0.6191 0.4387 0.091 Uiso 1 1 calc GR . . A 1
H8B H 0.3188 0.5115 0.4690 0.091 Uiso 1 1 calc GR . . A 1
H8C H 0.3344 0.5932 0.5396 0.091 Uiso 1 1 calc GR . . A 1
C9 C 0.2292(2) 0.6983(5) 0.6597(4) 0.072(2) Uani 1 1 d . . . A 1
H9A H 0.2532 0.6963 0.7097 0.108 Uiso 1 1 calc GR . . A 1
H9B H 0.2077 0.6746 0.6775 0.108 Uiso 1 1 calc GR . . A 1
H9C H 0.2238 0.7632 0.6393 0.108 Uiso 1 1 calc GR . . A 1
C29 C 0.2632(2) 0.6870(5) 0.0959(5) 0.073(2) Uani 1 1 d . . . A 1
H29 H 0.2417 0.7219 0.0603 0.087 Uiso 1 1 calc R . . A 1
C27 C 0.3243(2) 0.5857(6) 0.2001(6) 0.082(2) Uani 1 1 d . . . A 1
H27 H 0.3462 0.5509 0.2344 0.098 Uiso 1 1 calc R . . A 1
C28 C 0.3283(3) 0.6540(7) 0.1398(7) 0.098(3) Uani 1 1 d . . . A 1
H28 H 0.3536 0.6661 0.1374 0.117 Uiso 1 1 calc R . . A 1
C18A C 0.3960(3) 0.6077(9) 0.8284(7) 0.039(3) Uani 0.555(9) 1 d . . . B 1
H18A H 0.3702 0.6004 0.8294 0.046 Uiso 0.555(9) 1 calc R . . B 1
C17A C 0.4255(3) 0.5652(10) 0.8924(8) 0.049(3) Uani 0.555(9) 1 d . . . B 1
H17A H 0.4191 0.5298 0.9353 0.059 Uiso 0.555(9) 1 calc R . . B 1
C24A C 0.0717(5) 0.7615(11) 0.6324(11) 0.075(5) Uani 0.555(9) 1 d . . . B 1
H24A H 0.0784 0.7317 0.6878 0.091 Uiso 0.555(9) 1 calc R . . B 1
C23A C 0.0453(5) 0.8376(12) 0.6114(10) 0.069(5) Uani 0.555(9) 1 d . . . B 1
H23A H 0.0340 0.8581 0.6533 0.083 Uiso 0.555(9) 1 calc R . . B 1
F1 F 0.53299(15) 0.4451(4) 0.8919(3) 0.0970(16) Uani 1 1 d . . . . .
C21A C 0.0722(5) 0.7665(10) 0.4882(9) 0.067(4) Uani 0.555(9) 1 d . . . B 1
H21A H 0.0797 0.7410 0.4422 0.080 Uiso 0.555(9) 1 calc R . . B 1
C15A C 0.4427(3) 0.6656(10) 0.7685(8) 0.062(4) Uani 0.555(9) 1 d . . . B 1
H15A H 0.4505 0.7035 0.7291 0.075 Uiso 0.555(9) 1 calc R . . B 1
C22A C 0.0451(4) 0.8397(12) 0.4704(10) 0.081(5) Uani 0.555(9) 1 d . . . B 1
H22A H 0.0334 0.8576 0.4112 0.097 Uiso 0.555(9) 1 calc R . . B 1
C16A C 0.4708(3) 0.6127(11) 0.8347(9) 0.069(4) Uani 0.555(9) 1 d . . . B 1
H16A H 0.4966 0.6075 0.8342 0.083 Uiso 0.555(9) 1 calc R . . B 1
C24B C 0.0999(5) 0.8158(13) 0.5372(11) 0.057(5) Uani 0.445(9) 1 d . . . B 2
H24B H 0.1244 0.8178 0.5289 0.068 Uiso 0.445(9) 1 calc R . . B 2
C23B C 0.0759(4) 0.8947(13) 0.5181(11) 0.068(5) Uani 0.445(9) 1 d . . . B 2
H23B H 0.0841 0.9519 0.4998 0.081 Uiso 0.445(9) 1 calc R . . B 2
C15B C 0.4181(6) 0.5885(15) 0.7479(10) 0.085(7) Uani 0.445(9) 1 d . . . B 2
H15B H 0.4114 0.5643 0.6903 0.102 Uiso 0.445(9) 1 calc R . . B 2
C21B C 0.0506(6) 0.7293(17) 0.5691(15) 0.086(6) Uani 0.445(9) 1 d . . . B 2
H21B H 0.0399 0.6725 0.5820 0.103 Uiso 0.445(9) 1 calc R . . B 2
C22B C 0.0277(5) 0.8123(17) 0.550(2) 0.079(7) Uani 0.445(9) 1 d . . . B 2
H22B H 0.0027 0.8069 0.5553 0.095 Uiso 0.445(9) 1 calc R . . B 2
C17B C 0.4383(6) 0.655(2) 0.9123(11) 0.107(9) Uani 0.445(9) 1 d . . . B 2
H17B H 0.4450 0.6813 0.9690 0.129 Uiso 0.445(9) 1 calc R . . B 2
C18B C 0.4075(8) 0.697(2) 0.8419(12) 0.140(13) Uani 0.445(9) 1 d . . . B 2
H18B H 0.3921 0.7470 0.8513 0.168 Uiso 0.445(9) 1 calc R . . B 2
F2 F 0.5972(2) 0.4283(9) 0.9283(6) 0.244(5) Uani 1 1 d . . . . .
F3 F 0.5621(3) 0.3979(13) 0.7982(5) 0.327(9) Uani 1 1 d . . . . .
F4 F 0.5599(4) 0.3116(9) 0.9025(11) 0.306(7) Uani 1 1 d . . . . .
B5 B 0.5613(5) 0.4010(17) 0.8726(13) 0.172(10) Uani 1 1 d . . . . .
C16B C 0.4464(5) 0.5429(12) 0.8170(11) 0.072(6) Uani 0.445(9) 1 d . . . B 2
H16B H 0.4566 0.4859 0.8030 0.087 Uiso 0.445(9) 1 calc R . . B 2

loop_
_atom_site_aniso_label
_atom_site_aniso_U_11
_atom_site_aniso_U_22
_atom_site_aniso_U_33
_atom_site_aniso_U_23
_atom_site_aniso_U_13
_atom_site_aniso_U_12
C2 0.058(4) 0.045(4) 0.031(3) 0.010(3) 0.001(3) 0.021(3)
C3 0.053(4) 0.043(4) 0.025(3) 0.010(3) -0.011(3) 0.023(3)
C4 0.079(5) 0.042(4) 0.015(3) 0.006(3) -0.008(3) 0.038(4)
C5 0.062(4) 0.052(4) 0.035(4) 0.015(3) 0.017(3) 0.031(4)
C6 0.057(4) 0.033(4) 0.039(4) 0.012(3) 0.006(3) 0.016(3)
C1 0.046(4) 0.031(4) 0.032(3) 0.007(3) 0.004(3) 0.012(3)
Cu1 0.0596(9) 0.0910(11) 0.0613(9) 0.0363(7) -0.0198(6) -0.0297(7)
O6 0.059(3) 0.054(3) 0.063(3) -0.009(2) 0.013(2) 0.011(3)
N6 0.054(3) 0.048(3) 0.034(3) -0.004(2) 0.012(2) 0.006(2)
N4 0.053(3) 0.039(3) 0.033(3) 0.013(2) -0.006(2) 0.003(3)
O5 0.076(3) 0.111(4) 0.069(3) 0.051(3) 0.029(3) 0.015(3)
N5 0.068(3) 0.062(4) 0.060(3) 0.022(3) 0.031(3) 0.029(3)
N3 0.054(4) 0.068(4) 0.046(4) 0.021(3) 0.006(3) -0.017(3)
N2 0.056(4) 0.089(6) 0.052(4) -0.030(4) -0.006(3) 0.026(4)
O7 0.145(5) 0.137(5) 0.110(5) 0.068(4) 0.094(4) 0.070(4)
C25 0.050(4) 0.041(4) 0.045(4) -0.006(3) 0.009(3) -0.002(3)
C14 0.053(4) 0.043(4) 0.043(4) 0.006(4) 0.010(3) 0.002(3)
C10 0.070(4) 0.046(4) 0.042(4) 0.000(3) 0.019(3) 0.007(3)
C30 0.064(4) 0.052(4) 0.043(4) -0.013(3) 0.016(3) -0.012(4)
C13 0.060(4) 0.060(5) 0.031(4) 0.007(3) 0.004(3) 0.007(4)
C26 0.063(4) 0.038(4) 0.061(4) -0.018(3) 0.029(4) -0.008(3)
C20 0.057(5) 0.062(5) 0.053(5) 0.006(4) 0.019(4) 0.010(4)
C12 0.100(5) 0.048(4) 0.057(4) 0.029(3) 0.041(4) 0.033(4)
C11 0.066(4) 0.043(4) 0.043(4) 0.010(3) -0.011(3) 0.012(3)
N1 0.107(6) 0.061(5) 0.105(5) 0.007(4) 0.057(5) -0.014(4)
C7 0.060(4) 0.052(4) 0.070(5) 0.002(4) 0.010(4) 0.002(3)
C19 0.073(5) 0.075(5) 0.068(5) 0.027(4) 0.037(4) 0.026(4)
C8 0.056(4) 0.064(5) 0.052(4) 0.012(3) 0.004(3) 0.009(3)
C9 0.093(5) 0.068(5) 0.044(4) 0.001(4) 0.008(4) 0.039(4)
C29 0.091(6) 0.071(5) 0.063(5) -0.004(4) 0.035(4) -0.005(4)
C27 0.071(5) 0.058(5) 0.120(7) -0.001(5) 0.037(5) 0.003(4)
C28 0.082(6) 0.084(7) 0.148(9) 0.021(7) 0.065(6) -0.007(5)
C18A 0.033(6) 0.050(8) 0.024(6) 0.002(6) -0.004(5) -0.009(6)
C17A 0.027(7) 0.064(10) 0.048(8) 0.010(7) 0.001(6) -0.008(6)
C24A 0.077(11) 0.083(11) 0.077(12) 0.033(9) 0.040(10) 0.047(10)
C23A 0.054(9) 0.102(13) 0.055(9) -0.013(10) 0.022(7) -0.001(10)
F1 0.059(3) 0.116(4) 0.097(4) 0.008(3) -0.001(3) -0.005(3)
C21A 0.082(11) 0.068(10) 0.057(9) -0.013(8) 0.033(8) 0.030(9)
C15A 0.050(8) 0.083(11) 0.054(8) 0.017(8) 0.017(6) -0.004(8)
C22A 0.067(10) 0.091(12) 0.078(11) 0.003(10) 0.014(9) 0.020(10)
C16A 0.032(7) 0.112(13) 0.058(8) 0.024(9) 0.009(7) 0.016(8)
C24B 0.042(9) 0.075(13) 0.061(11) 0.019(10) 0.026(8) 0.014(10)
C23B 0.036(9) 0.073(12) 0.092(13) 0.015(10) 0.019(9) 0.011(9)
C15B 0.096(13) 0.080(15) 0.036(10) -0.012(9) -0.036(9) 0.026(13)
C21B 0.050(12) 0.122(19) 0.084(16) 0.010(13) 0.019(10) 0.006(13)
C22B 0.025(9) 0.061(16) 0.14(2) -0.018(15) 0.010(12) 0.010(11)
C17B 0.110(16) 0.15(2) 0.039(10) -0.005(12) -0.012(10) 0.067(17)
C18B 0.17(2) 0.20(3) 0.031(12) 0.009(15) 0.003(12) 0.12(2)
F2 0.105(5) 0.446(15) 0.190(8) -0.083(9) 0.063(5) -0.031(7)
F3 0.255(10) 0.66(3) 0.069(5) 0.014(9) 0.057(6) 0.172(14)
F4 0.249(12) 0.237(12) 0.45(2) -0.032(13) 0.134(13) 0.052(10)
B5 0.083(10) 0.21(2) 0.164(17) 0.114(16) -0.038(11) -0.017(12)
C16B 0.072(12) 0.058(11) 0.050(11) -0.005(8) -0.029(9) 0.009(10)

loop_
_atom_type_symbol
_atom_type_description
_atom_type_scat_dispersion_real
_atom_type_scat_dispersion_imag
_atom_type_scat_source
C C 0.0033 0.0016 'International Tables Vol C Tables 4.2.6.8 and 6.1.1.4'
H H 0.0000 0.0000 'International Tables Vol C Tables 4.2.6.8 and 6.1.1.4'
B B 0.0013 0.0007 'International Tables Vol C Tables 4.2.6.8 and 6.1.1.4'
Cu Cu 0.3201 1.2651 'International Tables Vol C Tables 4.2.6.8 and 6.1.1.4'
F F 0.0171 0.0103 'International Tables Vol C Tables 4.2.6.8 and 6.1.1.4'
N N 0.0061 0.0033 'International Tables Vol C Tables 4.2.6.8 and 6.1.1.4'
O O 0.0106 0.0060 'International Tables Vol C Tables 4.2.6.8 and 6.1.1.4'

loop_
_geom_angle_atom_site_label_1
_geom_angle_atom_site_label_2
_geom_angle_atom_site_label_3
_geom_angle
_geom_angle_site_symmetry_1
_geom_angle_site_symmetry_3
C3 C2 C1 120.0 . .
C3 C2 C8 119.1(4) . .
C1 C2 C8 120.4(4) . .
C2 C3 C4 120.0 . .
C2 C3 C11 118.3(4) . .
C4 C3 C11 120.7(4) . .
C3 C4 C9 119.7(4) . .
C5 C4 C3 120.0 . .
C5 C4 C9 120.3(4) . .
C4 C5 C6 120.0 . .
C4 C5 C12 120.3(4) . .
C6 C5 C12 118.6(4) . .
C5 C6 C7 121.3(4) . .
C1 C6 C5 120.0 . .
C1 C6 C7 118.1(4) . .
C2 C1 C10 118.5(4) . .
C6 C1 C2 120.0 . .
C6 C1 C10 121.5(4) . .
N3 Cu1 N3 180.0(3) . 5_667
N2 Cu1 N3 89.3(2) 4_546 .
N2 Cu1 N3 90.7(2) 4_546 5_667
N2 Cu1 N3 90.7(2) 8_566 .
N2 Cu1 N3 89.3(2) 8_566 5_667
N2 Cu1 N2 180.0(3) 8_566 4_546
C25 N6 H6 118.3 . .
C25 N6 C10 123.3(5) . .
C10 N6 H6 118.3 . .
C13 N4 H4 118.8 . .
C13 N4 C11 122.3(5) . .
C11 N4 H4 118.8 . .
C12 N5 H5 119.9 . .
C19 N5 H5 119.9 . .
C19 N5 C12 120.2(5) . .
C17A N3 Cu1 117.4(6) . .
C17A N3 C16A 120.6(8) . .
C16A N3 Cu1 121.7(6) . .
C16B N3 C17B 110.3(10) . .
C23A N2 Cu1 122.8(7) . 4_556
C22A N2 Cu1 122.9(8) . 4_556
C22A N2 C23A 113.6(11) . .
C22B N2 C23B 115.7(13) . .
O6 C25 N6 122.2(6) . .
O6 C25 C26 120.3(6) . .
N6 C25 C26 117.4(6) . .
C18A C14 C13 126.5(7) . .
C18A C14 C15A 112.6(8) . .
C15A C14 C13 120.9(7) . .
C15B C14 C18B 124.3(12) . .
C1 C10 H10A 109.3 . .
C1 C10 H10B 109.3 . .
N6 C10 C1 111.6(4) . .
N6 C10 H10A 109.3 . .
N6 C10 H10B 109.3 . .
H10A C10 H10B 108.0 . .
C26 C30 H30 120.1 . .
C26 C30 C29 119.7(7) . .
C29 C30 H30 120.1 . .
N4 C13 C14 115.6(6) . .
O5 C13 N4 123.8(5) . .
O5 C13 C14 120.5(6) . .
C30 C26 C25 123.7(6) . .
C30 C26 C27 116.9(7) . .
C27 C26 C25 119.4(7) . .
C24A C20 C19 116.7(8) . .
C21A C20 C19 125.0(8) . .
C21A C20 C24A 117.4(9) . .
C21B C20 C24B 116.7(12) . .
C5 C12 H12A 108.9 . .
C5 C12 H12B 108.9 . .
N5 C12 C5 113.3(5) . .
N5 C12 H12A 108.9 . .
N5 C12 H12B 108.9 . .
H12A C12 H12B 107.7 . .
C3 C11 H11A 109.6 . .
C3 C11 H11B 109.6 . .
N4 C11 C3 110.5(4) . .
N4 C11 H11A 109.6 . .
N4 C11 H11B 109.6 . .
H11A C11 H11B 108.1 . .
C28 N1 C29 116.1(7) . .
C6 C7 H7A 109.5 . .
C6 C7 H7B 109.5 . .
C6 C7 H7C 109.5 . .
H7A C7 H7B 109.5 . .
H7A C7 H7C 109.5 . .
H7B C7 H7C 109.5 . .
N5 C19 C20 118.1(6) . .
O7 C19 N5 123.9(6) . .
O7 C19 C20 118.1(7) . .
C2 C8 H8A 109.5 . .
C2 C8 H8B 109.5 . .
C2 C8 H8C 109.5 . .
H8A C8 H8B 109.5 . .
H8A C8 H8C 109.5 . .
H8B C8 H8C 109.5 . .
C4 C9 H9A 109.5 . .
C4 C9 H9B 109.5 . .
C4 C9 H9C 109.5 . .
H9A C9 H9B 109.5 . .
H9A C9 H9C 109.5 . .
H9B C9 H9C 109.5 . .
C30 C29 H29 117.9 . .
N1 C29 C30 124.1(7) . .
N1 C29 H29 117.9 . .
C26 C27 H27 120.2 . .
C26 C27 C28 119.6(7) . .
C28 C27 H27 120.2 . .
N1 C28 C27 123.4(8) . .
N1 C28 H28 118.3 . .
C27 C28 H28 118.3 . .
C14 C18A H18A 118.4 . .
C17A C18A C14 123.2(10) . .
C17A C18A H18A 118.4 . .
N3 C17A C18A 124.0(11) . .
N3 C17A H17A 118.0 . .
C18A C17A H17A 118.0 . .
C20 C24A H24A 121.0 . .
C20 C24A C23A 118.0(12) . .
C23A C24A H24A 121.0 . .
N2 C23A H23A 118.9 . .
C24A C23A N2 122.2(11) . .
C24A C23A H23A 118.9 . .
C20 C21A H21A 119.3 . .
C20 C21A C22A 121.3(11) . .
C22A C21A H21A 119.3 . .
C14 C15A H15A 120.4 . .
C16A C15A C14 119.3(10) . .
C16A C15A H15A 120.4 . .
N2 C22A C21A 124.9(13) . .
N2 C22A H22A 117.5 . .
C21A C22A H22A 117.5 . .
N3 C16A C15A 119.6(10) . .
N3 C16A H16A 120.2 . .
C15A C16A H16A 120.2 . .
C20 C24B H24B 119.8 . .
C23B C24B C20 120.5(12) . .
C23B C24B H24B 119.8 . .
N2 C23B H23B 121.5 . .
C24B C23B N2 117.0(13) . .
C24B C23B H23B 121.5 . .
C14 C15B H15B 119.9 . .
C14 C15B C16B 120.1(15) . .
C16B C15B H15B 119.9 . .
C20 C21B H21B 120.2 . .
C20 C21B C22B 119.5(18) . .
C22B C21B H21B 120.2 . .
N2 C22B C21B 129.9(19) . .
N2 C22B H22B 115.0 . .
C21B C22B H22B 115.0 . .
N3 C17B H17B 119.2 . .
C18B C17B N3 121.7(17) . .
C18B C17B H17B 119.2 . .
C14 C18B C17B 115.9(18) . .
C14 C18B H18B 122.1 . .
C17B C18B H18B 122.1 . .
F1 B5 F2 111(2) . .
F1 B5 F4 103.6(16) . .
F3 B5 F1 121.7(12) . .
F3 B5 F2 109.3(17) . .
F3 B5 F4 109(3) . .
F4 B5 F2 99.6(11) . .
N3 C16B C15B 127.1(16) . .
N3 C16B H16B 116.5 . .
C15B C16B H16B 116.5 . .

loop_
_geom_bond_atom_site_label_1
_geom_bond_atom_site_label_2
_geom_bond_distance
_geom_bond_site_symmetry_2
C2 C3 1.3900 .
C2 C1 1.3900 .
C2 C8 1.538(7) .
C3 C4 1.3900 .
C3 C11 1.534(7) .
C4 C5 1.3900 .
C4 C9 1.522(7) .
C5 C6 1.3900 .
C5 C12 1.513(7) .
C6 C1 1.3900 .
C6 C7 1.517(7) .
C1 C10 1.519(6) .
Cu1 N3 2.023(5) 5_667
Cu1 N3 2.023(5) .
Cu1 N2 1.993(7) 8_566
Cu1 N2 1.993(7) 4_546
O6 C25 1.232(7) .
N6 H6 0.8600 .
N6 C25 1.334(8) .
N6 C10 1.444(7) .
N4 H4 0.8600 .
N4 C13 1.324(7) .
N4 C11 1.458(6) .
O5 C13 1.253(7) .
N5 H5 0.8600 .
N5 C12 1.463(7) .
N5 C19 1.297(8) .
N3 C17A 1.216(11) .
N3 C16A 1.323(14) .
N3 C17B 1.48(2) .
N3 C16B 1.275(16) .
N2 Cu1 1.993(7) 4_556
N2 C23A 1.408(17) .
N2 C22A 1.265(16) .
N2 C23B 1.535(16) .
N2 C22B 1.12(2) .
O7 C19 1.228(8) .
C25 C26 1.498(9) .
C14 C13 1.505(8) .
C14 C18A 1.356(12) .
C14 C15A 1.435(13) .
C14 C15B 1.223(18) .
C14 C18B 1.31(2) .
C10 H10A 0.9700 .
C10 H10B 0.9700 .
C30 H30 0.9300 .
C30 C26 1.364(8) .
C30 C29 1.373(9) .
C26 C27 1.374(9) .
C20 C19 1.503(9) .
C20 C24A 1.374(15) .
C20 C21A 1.314(14) .
C20 C24B 1.405(17) .
C20 C21B 1.325(19) .
C12 H12A 0.9700 .
C12 H12B 0.9700 .
C11 H11A 0.9700 .
C11 H11B 0.9700 .
N1 C29 1.331(9) .
N1 C28 1.315(10) .
C7 H7A 0.9600 .
C7 H7B 0.9600 .
C7 H7C 0.9600 .
C8 H8A 0.9600 .
C8 H8B 0.9600 .
C8 H8C 0.9600 .
C9 H9A 0.9600 .
C9 H9B 0.9600 .
C9 H9C 0.9600 .
C29 H29 0.9300 .
C27 H27 0.9300 .
C27 C28 1.392(11) .
C28 H28 0.9300 .
C18A H18A 0.9300 .
C18A C17A 1.339(14) .
C17A H17A 0.9300 .
C24A H24A 0.9300 .
C24A C23A 1.386(19) .
C23A H23A 0.9300 .
F1 B5 1.30(3) .
C21A H21A 0.9300 .
C21A C22A 1.371(18) .
C15A H15A 0.9300 .
C15A C16A 1.401(15) .
C22A H22A 0.9300 .
C16A H16A 0.9300 .
C24B H24B 0.9300 .
C24B C23B 1.37(2) .
C23B H23B 0.9300 .
C15B H15B 0.9300 .
C15B C16B 1.38(2) .
C21B H21B 0.9300 .
C21B C22B 1.39(3) .
C22B H22B 0.9300 .
C17B H17B 0.9300 .
C17B C18B 1.41(2) .
C18B H18B 0.9300 .
F2 B5 1.353(16) .
F3 B5 1.19(2) .
F4 B5 1.342(17) .
C16B H16B 0.9300 .

loop_
_geom_torsion_atom_site_label_1
_geom_torsion_atom_site_label_2
_geom_torsion_atom_site_label_3
_geom_torsion_atom_site_label_4
_geom_torsion
_geom_torsion_site_symmetry_1
C2 C3 C4 C5 0.0 .
C2 C3 C4 C9 178.5(4) .
C2 C3 C11 N4 -85.6(5) .
C2 C1 C10 N6 -66.1(5) .
C3 C2 C1 C6 0.0 .
C3 C2 C1 C10 -178.1(4) .
C3 C4 C5 C6 0.0 .
C3 C4 C5 C12 167.9(4) .
C4 C3 C11 N4 105.7(5) .
C4 C5 C6 C1 0.0 .
C4 C5 C6 C7 -171.2(4) .
C4 C5 C12 N5 80.5(5) .
C5 C6 C1 C2 0.0 .
C5 C6 C1 C10 178.1(4) .
C6 C5 C12 N5 -111.4(5) .
C6 C1 C10 N6 115.8(4) .
C1 C2 C3 C4 0.0 .
C1 C2 C3 C11 -168.8(3) .
Cu1 N3 C17A C18A -179.8(11) .
Cu1 N3 C16A C15A -175.9(10) .
Cu1 N2 C23A C24A -175.4(12) 4_556
Cu1 N2 C22A C21A 172.9(12) 4_556
O6 C25 C26 C30 156.8(6) .
O6 C25 C26 C27 -24.0(9) .
N6 C25 C26 C30 -24.2(8) .
N6 C25 C26 C27 155.0(6) .
N3 C17B C18B C14 -5(4) .
C25 N6 C10 C1 128.6(5) .
C25 C26 C27 C28 -178.4(7) .
C14 C18A C17A N3 0(2) .
C14 C15A C16A N3 -10(2) .
C14 C15B C16B N3 -4(3) .
C10 N6 C25 O6 8.5(9) .
C10 N6 C25 C26 -170.5(5) .
C30 C26 C27 C28 0.8(10) .
C13 N4 C11 C3 142.3(5) .
C13 C14 C18A C17A 177.8(10) .
C13 C14 C15A C16A -173.4(10) .
C26 C30 C29 N1 -0.2(10) .
C26 C27 C28 N1 -3.6(13) .
C20 C24A C23A N2 -1(3) .
C20 C21A C22A N2 6(3) .
C20 C24B C23B N2 -3(2) .
C20 C21B C22B N2 5(4) .
C12 C5 C6 C1 -168.1(4) .
C12 C5 C6 C7 20.7(5) .
C12 N5 C19 O7 -1.1(12) .
C12 N5 C19 C20 177.0(6) .
C11 C3 C4 C5 168.5(3) .
C11 C3 C4 C9 -13.0(4) .
C11 N4 C13 O5 -2.9(10) .
C11 N4 C13 C14 -179.4(5) .
C7 C6 C1 C2 171.5(4) .
C7 C6 C1 C10 -10.5(5) .
C19 N5 C12 C5 -153.2(6) .
C19 C20 C24A C23A 179.8(13) .
C19 C20 C21A C22A 177.6(12) .
C8 C2 C3 C4 -172.6(4) .
C8 C2 C3 C11 18.6(4) .
C8 C2 C1 C6 172.5(4) .
C8 C2 C1 C10 -5.6(4) .
C9 C4 C5 C6 -178.5(4) .
C9 C4 C5 C12 -10.6(4) .
C29 C30 C26 C25 -179.8(6) .
C29 C30 C26 C27 0.9(9) .
C29 N1 C28 C27 4.2(13) .
C28 N1 C29 C30 -2.4(11) .
C18A C14 C13 N4 -13.1(12) .
C18A C14 C13 O5 170.3(9) .
C18A C14 C15A C16A 4.3(17) .
C17A N3 C16A C15A 10.3(19) .
C24A C20 C19 N5 -164.3(11) .
C24A C20 C19 O7 14.0(14) .
C24A C20 C21A C22A 9(2) .
C23A N2 C22A C21A -16(2) .
C21A C20 C19 N5 27.0(14) .
C21A C20 C19 O7 -154.7(12) .
C21A C20 C24A C23A -11(2) .
C15A C14 C13 N4 164.2(9) .
C15A C14 C13 O5 -12.4(12) .
C15A C14 C18A C17A 0.3(17) .
C22A N2 C23A C24A 14(2) .
C16A N3 C17A C18A -6(2) .
C24B C20 C21B C22B -9(3) .
C23B N2 C22B C21B 1(4) .
C15B C14 C18B C17B 8(4) .
C21B C20 C24B C23B 8(2) .
C22B N2 C23B C24B -1(2) .
C17B N3 C16B C15B 6(3) .
C18B C14 C15B C16B -4(3) .
C16B N3 C17B C18B -2(3) .
